data_9009234
loop_
_publ_author_name
'Bish, D. L.'

_publ_section_title
;
 Rietveld refinement of the kaolinite structure at 1.5 K
 Note: sample at T = 1.5 K
;
_journal_name_full 'Clays and Clay Minerals'
_journal_page_first 738
_journal_page_last 744
_journal_paper_doi 10.1346/CCMN.1993.0410613
_journal_volume 41
_journal_year 1993
_chemical_compound_source 'Keokuk, Iowa, USA'
_chemical_formula_sum 'Al2 H4 O9 Si2'
_chemical_name_mineral Kaolinite
_space_group_crystal_system triclinic
_space_group_IT_number 1
_space_group_name_Hall 'C 1'
_space_group_name_H-M_alt 'C 1'
_symmetry_space_group_name_H-M 'C 1'
_cell_angle_alpha 91.926
_cell_angle_beta 105.046
_cell_angle_gamma 89.797
_cell_length_a 5.1535
_cell_length_b 8.9419
_cell_length_c 7.3906
_cell_formula_units_Z 2
_cell_volume 328.708
_database_code_amcsd 0012237
_diffrn_ambient_temperature 1.5
_exptl_crystal_density_diffrn 2.608
_cod_original_formula_sum 'Al2 Si2 O9 H4'
_cod_database_code 9009234

loop_
_space_group_symop_id
_space_group_symop_operation_xyz
1 x,y,z
2 x+1/2,y+1/2,z

loop_
_atom_site_aniso_label
_atom_site_aniso_U_11
_atom_site_aniso_U_22
_atom_site_aniso_U_33
_atom_site_aniso_U_12
_atom_site_aniso_U_13
_atom_site_aniso_U_23
H1 0.03300 0.05000 0.11000 0.01900 0.03300 0.00600
H2 0.08400 0.05100 -0.00800 -0.01100 -0.01000 -0.01400
H3 0.06600 0.08000 0.02800 0.02500 0.01600 0.00300
H4 0.06700 0.09300 -0.02400 0.00000 -0.00600 0.02500

loop_
_atom_site_label
_atom_site_fract_x
_atom_site_fract_y
_atom_site_fract_z
_atom_site_U_iso_or_equiv
Al1 0.28900 0.49660 0.46600 0.04000
Al2 0.79300 0.32880 0.46500 0.04000
Si1 0.98900 0.33950 0.09060 0.04200
Si2 0.50700 0.16650 0.09380 0.04200
O1 0.04900 0.34820 0.31680 0.04400
O2 0.11300 0.65990 0.31880 0.04400
O3 0.00000 0.50000 0.00000 0.04400
O4 0.20400 0.22910 0.03000 0.04400
O5 0.19700 0.76410 0.00100 0.04400
O-h1 0.05000 0.97100 0.32500 0.03900
O-h2 0.96000 0.16580 0.60700 0.03900
O-h3 0.03700 0.47260 0.60460 0.03900
O-h4 0.03800 0.85820 0.60900 0.03900
H1 0.14500 0.06510 0.32600 0.07300
H2 0.06300 0.16380 0.73900 0.04700
H3 0.03600 0.50570 0.73200 0.05600
H4 0.53400 0.31540 0.72800 0.04900

loop_
_cod_related_entry_id
_cod_related_entry_database
_cod_related_entry_code
1 AMCSD 0012237
